data_4501680
loop_
_publ_author_name
'Sarma, Bipul'
'Sanphui, Palash'
'Nangia, Ashwini'

_publ_section_title
;
 Polymorphism in Isomeric Dihydroxybenzoic Acids
;
_journal_issue 5
_journal_name_full 'Crystal Growth &amp; Design'
_journal_page_first 2388
_journal_paper_doi 10.1021/cg100220z
_journal_volume 10
_journal_year 2010
_chemical_formula_moiety 'C7 H6 O4'
_chemical_formula_sum 'C7 H6 O4'
_chemical_formula_weight 154.12
_chemical_name_common 3,5-Dihydroxybenzoicacid
_chemical_name_systematic
; 
 3,5-Dihydroxybenzoicacid 
;
_space_group_IT_number 15
_symmetry_cell_setting monoclinic
_symmetry_space_group_name_Hall '-C 2yc'
_symmetry_space_group_name_H-M 'C 1 2/c 1'
_atom_sites_solution_hydrogens geom
_atom_sites_solution_primary direct
_atom_sites_solution_secondary difmap
_audit_creation_method SHELXL-97
_cell_angle_alpha 90.00
_cell_angle_beta 111.67(3)
_cell_angle_gamma 90.00
_cell_formula_units_Z 4
_cell_length_a 7.3447(15)
_cell_length_b 15.015(3)
_cell_length_c 6.4840(13)
_cell_measurement_temperature 298(2)
_cell_volume 664.5(3)
_computing_cell_refinement 'Bruker XSCANS'
_computing_data_collection 'Bruker XSCANS'
_computing_data_reduction 'Bruker SHELXTL'
_computing_molecular_graphics 'Bruker SHELXTL'
_computing_publication_material 'Bruker SHELXTL'
_computing_structure_refinement 'SHELXL-97 (Sheldrick, 1997)'
_computing_structure_solution 'SHELXS-97 (Sheldrick, 1990)'
_diffrn_ambient_temperature 298(2)
_diffrn_measured_fraction_theta_full 0.995
_diffrn_measured_fraction_theta_max 0.995
_diffrn_measurement_device_type 'Bruker P4'
_diffrn_measurement_method '\w scans'
_diffrn_radiation_monochromator graphite
_diffrn_radiation_source 'fine-focus sealed tube'
_diffrn_radiation_type MoK\a
_diffrn_radiation_wavelength 0.71073
_diffrn_reflns_av_R_equivalents 0.0200
_diffrn_reflns_av_sigmaI/netI 0.0140
_diffrn_reflns_limit_h_max 9
_diffrn_reflns_limit_h_min -9
_diffrn_reflns_limit_k_max 18
_diffrn_reflns_limit_k_min -18
_diffrn_reflns_limit_l_max 7
_diffrn_reflns_limit_l_min -7
_diffrn_reflns_number 3372
_diffrn_reflns_theta_full 26.04
_diffrn_reflns_theta_max 26.04
_diffrn_reflns_theta_min 2.71
_exptl_absorpt_coefficient_mu 0.129
_exptl_absorpt_correction_T_max 0.9949
_exptl_absorpt_correction_T_min 0.9847
_exptl_absorpt_correction_type multi-scan
_exptl_absorpt_process_details SADABS
_exptl_crystal_colour colorless
_exptl_crystal_density_diffrn 1.540
_exptl_crystal_density_method 'not measured'
_exptl_crystal_description plate
_exptl_crystal_F_000 320
_exptl_crystal_size_max 0.12
_exptl_crystal_size_mid 0.10
_exptl_crystal_size_min 0.04
_refine_diff_density_max 0.199
_refine_diff_density_min -0.358
_refine_diff_density_rms 0.106
_refine_ls_extinction_method none
_refine_ls_goodness_of_fit_ref 1.078
_refine_ls_hydrogen_treatment mixed
_refine_ls_matrix_type full
_refine_ls_number_parameters 60
_refine_ls_number_reflns 653
_refine_ls_number_restraints 0
_refine_ls_restrained_S_all 1.078
_refine_ls_R_factor_all 0.0536
_refine_ls_R_factor_gt 0.0484
_refine_ls_shift/su_max 0.000
_refine_ls_shift/su_mean 0.000
_refine_ls_structure_factor_coef Fsqd
_refine_ls_weighting_details 'calc w=1/[\s^2^(Fo^2^)+(0.0755P)^2^+0.4775P] where P=(Fo^2^+2Fc^2^)/3'
_refine_ls_weighting_scheme calc
_refine_ls_wR_factor_gt 0.1314
_refine_ls_wR_factor_ref 0.1353
_reflns_number_gt 570
_reflns_number_total 653
_reflns_threshold_expression >2sigma(I)
_cod_data_source_file cg100220z_si_009.cif
_cod_data_source_block 3,5-DHBAmelt_M
_cod_depositor_comments
;
The following automatic conversions were performed:

'_symmetry_cell_setting' value 'Monoclinic' changed to 'monoclinic'
according to /home/saulius/struct/CIF-dictionaries/cif_core.dic
dictionary named 'cif_core.dic' version 2.4.2 from 2011-04-26.

Automatic conversion script
Id: cif_fix_values 1715 2011-07-08 13:25:40Z adriana 
;
_cod_original_cell_volume 664.5(2)
_cod_original_sg_symbol_H-M 'C2/c  '
_cod_database_code 4501680

loop_
_symmetry_equiv_pos_as_xyz
'x, y, z'
'-x, y, -z+1/2'
'x+1/2, y+1/2, z'
'-x+1/2, y+1/2, -z+1/2'
'-x, -y, -z'
'x, -y, z-1/2'
'-x+1/2, -y+1/2, -z'
'x+1/2, -y+1/2, z-1/2'

loop_
_atom_site_label
_atom_site_type_symbol
_atom_site_fract_x
_atom_site_fract_y
_atom_site_fract_z
_atom_site_U_iso_or_equiv
_atom_site_adp_type
_atom_site_occupancy
_atom_site_symmetry_multiplicity
_atom_site_calc_flag
_atom_site_refinement_flags
C5 C 0.5000 0.04224(14) 0.2500 0.0283(6) Uani 1 2 d S
H5 H 0.5000 -0.0197 0.2500 0.034 Uiso 1 2 calc SR
C2 C 0.5000 0.22628(13) 0.2500 0.0278(6) Uani 1 2 d S
O2 O 0.8136(2) 0.04216(8) 0.2262(3) 0.0428(5) Uani 1 1 d .
O1 O 0.6278(2) 0.36493(8) 0.1960(3) 0.0470(5) Uani 1 1 d .
C3 C 0.6582(2) 0.18099(10) 0.2315(3) 0.0296(5) Uani 1 1 d .
H3 H 0.7622 0.2119 0.2161 0.035 Uiso 1 1 calc R
C1 C 0.5000 0.32554(14) 0.2500 0.0306(6) Uani 1 2 d S
C4 C 0.6576(2) 0.08871(11) 0.2364(3) 0.0276(5) Uani 1 1 d .
H1 H 0.645(7) 0.433(4) 0.223(8) 0.076(16) Uiso 0.50 1 d P
H2 H 0.894(7) 0.062(3) 0.248(9) 0.20(3) Uiso 1 1 d .

loop_
_atom_site_aniso_label
_atom_site_aniso_U_11
_atom_site_aniso_U_22
_atom_site_aniso_U_33
_atom_site_aniso_U_23
_atom_site_aniso_U_13
_atom_site_aniso_U_12
C5 0.0283(12) 0.0167(10) 0.0422(13) 0.000 0.0157(10) 0.000
C2 0.0299(12) 0.0196(11) 0.0346(12) 0.000 0.0128(10) 0.000
O2 0.0291(7) 0.0281(7) 0.0813(11) 0.0026(6) 0.0321(7) 0.0056(5)
O1 0.0527(9) 0.0236(7) 0.0757(10) 0.0017(6) 0.0366(8) -0.0079(5)
C3 0.0273(9) 0.0208(8) 0.0447(10) -0.0001(6) 0.0181(7) -0.0036(6)
C1 0.0325(13) 0.0202(11) 0.0397(13) 0.000 0.0140(10) 0.000
C4 0.0232(9) 0.0228(8) 0.0401(9) -0.0001(6) 0.0155(7) 0.0022(6)

loop_
_atom_type_symbol
_atom_type_description
_atom_type_scat_dispersion_real
_atom_type_scat_dispersion_imag
_atom_type_scat_source
C C 0.0033 0.0016 'International Tables Vol C Tables 4.2.6.8 and 6.1.1.4'
H H 0.0000 0.0000 'International Tables Vol C Tables 4.2.6.8 and 6.1.1.4'
O O 0.0106 0.0060 'International Tables Vol C Tables 4.2.6.8 and 6.1.1.4'

loop_
_geom_angle_atom_site_label_1
_geom_angle_atom_site_label_2
_geom_angle_atom_site_label_3
_geom_angle
_geom_angle_site_symmetry_1
_geom_angle_site_symmetry_3
C4 C5 C4 119.3(2) 2_655 .
C4 C5 H5 120.3 2_655 .
C4 C5 H5 120.3 . .
C3 C2 C3 121.4(2) . 2_655
C3 C2 C1 119.31(10) . .
C3 C2 C1 119.31(10) 2_655 .
C4 O2 H2 119(5) . .
C1 O1 H1 118(2) . .
C4 C3 C2 118.52(14) . .
C4 C3 H3 120.7 . .
C2 C3 H3 120.7 . .
O1 C1 O1 124.2(2) 2_655 .
O1 C1 C2 117.91(10) 2_655 .
O1 C1 C2 117.91(10) . .
O2 C4 C5 118.84(15) . .
O2 C4 C3 120.08(13) . .
C5 C4 C3 121.08(14) . .

loop_
_geom_bond_atom_site_label_1
_geom_bond_atom_site_label_2
_geom_bond_distance
_geom_bond_site_symmetry_2
C5 C4 1.3819(18) 2_655
C5 C4 1.3820(18) .
C5 H5 0.9300 .
C2 C3 1.3894(18) .
C2 C3 1.3894(18) 2_655
C2 C1 1.490(3) .
O2 C4 1.3641(18) .
O2 H2 0.63(5) .
O1 C1 1.2633(16) .
O1 H1 1.04(6) .
C3 C4 1.386(2) .
C3 H3 0.9300 .
C1 O1 1.2632(16) 2_655
